data_4311658
loop_
_publ_author_name
'Santanu Banerjee'
'Thomas J. Emge'
'John G. Brennan'

_publ_contact_author_address
; 
 Department of Chemistry and Chemical Biology
 610 Taylor Road
 Rutgers, The State University of New Jersey 
 Piscataway, New Jersey  08854-8087  U.S.A. 
;
_publ_contact_author_email bren@rutchem.rutgers.edu
_publ_contact_author_name 'J. G. Brennan'
_publ_section_title
;
 Heterometallic Ln/Hg Compounds with Fluorinated Thiolate Ligands
;
_journal_name_full 'Inorganic Chemistry'
_journal_page_first 6307
_journal_page_last 6312
_journal_paper_doi 10.1021/ic049215q
_journal_volume 43
_journal_year 2004
_chemical_formula_sum 'C92 H80 F50 Hg2 Nd2 O16 S10'
_chemical_formula_weight 3401.82
_space_group_IT_number 2
_symmetry_cell_setting triclinic
_symmetry_space_group_name_Hall '-P 1'
_symmetry_space_group_name_H-M 'P -1'
_atom_sites_solution_hydrogens geom
_atom_sites_solution_primary direct
_atom_sites_solution_secondary difmap
_audit_creation_method SHELXL-97
_cell_angle_alpha 87.149(1)
_cell_angle_beta 84.017(1)
_cell_angle_gamma 64.092(1)
_cell_formula_units_Z 1
_cell_length_a 12.6488(7)
_cell_length_b 13.2025(7)
_cell_length_c 19.5108(10)
_cell_measurement_reflns_used 6418
_cell_measurement_temperature 100(2)
_cell_measurement_theta_max 27.48
_cell_measurement_theta_min 2.23
_cell_volume 2914.8(3)
_computing_cell_refinement 'Bruker SMART'
_computing_data_collection 'Bruker SMART'
_computing_data_reduction 'Bruker SAINT'
_computing_molecular_graphics 'Bruker SHELXTL'
_computing_publication_material 'Bruker SHELXTL'
_computing_structure_refinement 'SHELXL-97 (Sheldrick, 1997)'
_computing_structure_solution 'SHELXS-97 (Sheldrick, 1990)'
_diffrn_ambient_temperature 100(2)
_diffrn_measured_fraction_theta_full 0.981
_diffrn_measured_fraction_theta_max 0.981
_diffrn_measurement_device_type 'CCD area detector'
_diffrn_measurement_method 'phi and omega scans'
_diffrn_radiation_monochromator graphite
_diffrn_radiation_source 'fine-focus sealed tube'
_diffrn_radiation_type MoK\a
_diffrn_radiation_wavelength 0.71073
_diffrn_reflns_av_R_equivalents 0.0771
_diffrn_reflns_av_sigmaI/netI 0.1458
_diffrn_reflns_limit_h_max 18
_diffrn_reflns_limit_h_min -18
_diffrn_reflns_limit_k_max 18
_diffrn_reflns_limit_k_min -18
_diffrn_reflns_limit_l_max 27
_diffrn_reflns_limit_l_min -27
_diffrn_reflns_number 34663
_diffrn_reflns_theta_full 30.55
_diffrn_reflns_theta_max 30.55
_diffrn_reflns_theta_min 2.01
_diffrn_standards_decay_% 0
_diffrn_standards_interval_count 0
_diffrn_standards_number 0
_exptl_absorpt_coefficient_mu 3.819
_exptl_absorpt_correction_T_max 0.9628
_exptl_absorpt_correction_T_min 0.5981
_exptl_absorpt_correction_type multi-scan
_exptl_absorpt_process_details 'SAINT (Bruker-AXS, 2002)'
_exptl_crystal_colour colourless
_exptl_crystal_density_diffrn 1.938
_exptl_crystal_density_method 'not measured'
_exptl_crystal_description plate
_exptl_crystal_F_000 1650
_exptl_crystal_size_max 0.15
_exptl_crystal_size_mid 0.11
_exptl_crystal_size_min 0.01
_refine_diff_density_max 1.777
_refine_diff_density_min -1.682
_refine_diff_density_rms 0.184
_refine_ls_extinction_method none
_refine_ls_goodness_of_fit_ref 1.014
_refine_ls_hydrogen_treatment mixed
_refine_ls_matrix_type full
_refine_ls_number_parameters 991
_refine_ls_number_reflns 17502
_refine_ls_number_restraints 876
_refine_ls_restrained_S_all 1.011
_refine_ls_R_factor_all 0.1410
_refine_ls_R_factor_gt 0.0699
_refine_ls_shift/su_max 0.001
_refine_ls_shift/su_mean 0.000
_refine_ls_structure_factor_coef Fsqd
_refine_ls_weighting_details 'calc w=1/[\s^2^(Fo^2^)+(0.0410P)^2^+0.0000P] where P=(Fo^2^+2Fc^2^)/3'
_refine_ls_weighting_scheme calc
_refine_ls_wR_factor_gt 0.1159
_refine_ls_wR_factor_ref 0.1370
_reflns_number_gt 9827
_reflns_number_total 17502
_reflns_threshold_expression >2sigma(I)
_cod_data_source_file ic049215qsi20040616_050252_5.cif
_cod_data_source_block ndhgscf
_cod_depositor_comments
;
The following automatic conversions were performed:
'_symmetry_cell_setting' value 'Triclinic' changed to 'triclinic'
according to '/home/saulius/struct/CIF-dictionaries/cif_core.dic'
dictionary named 'cif_core.dic' version 2.4.1 from 2010-06-29.

Automatic conversion script
Id: cif_fix_enum 1527 2010-12-29 10:47:43Z saulius 
;
_cod_database_code 4311658

loop_
_symmetry_equiv_pos_as_xyz
'x, y, z'
'-x, -y, -z'

loop_
_atom_site_label
_atom_site_type_symbol
_atom_site_fract_x
_atom_site_fract_y
_atom_site_fract_z
_atom_site_U_iso_or_equiv
_atom_site_adp_type
_atom_site_occupancy
_atom_site_symmetry_multiplicity
_atom_site_calc_flag
_atom_site_refinement_flags
_atom_site_disorder_assembly
_atom_site_disorder_group
Nd1 Nd 0.37645(3) 0.74988(3) 0.154037(19) 0.01993(9) Uani 1 1 d U . .
S1 S 0.32337(16) 0.59059(15) 0.08806(10) 0.0277(4) Uani 1 1 d U . .
S2 S 0.22047(18) 0.91497(16) 0.06820(11) 0.0347(5) Uani 1 1 d U . .
C1 C 0.1774(6) 0.6156(6) 0.1152(4) 0.0325(18) Uani 1 1 d U . .
C2 C 0.1083(7) 0.6949(7) 0.1632(4) 0.0337(18) Uani 1 1 d U . .
C3 C -0.0089(7) 0.7186(7) 0.1867(5) 0.044(2) Uani 1 1 d U . .
C4 C -0.0566(7) 0.6559(9) 0.1597(5) 0.052(3) Uani 1 1 d U . .
C5 C 0.0078(9) 0.5751(9) 0.1126(5) 0.054(3) Uani 1 1 d U . .
C6 C 0.1220(8) 0.5550(7) 0.0912(4) 0.043(2) Uani 1 1 d U . .
C7 C 0.1139(6) 0.8776(6) 0.0423(4) 0.0338(18) Uani 1 1 d U . .
C8 C 0.0018(8) 0.9130(7) 0.0761(5) 0.046(2) Uani 1 1 d U . .
C9 C -0.0828(8) 0.8837(9) 0.0554(6) 0.057(3) Uani 1 1 d U . .
C10 C -0.0550(8) 0.8168(8) -0.0009(6) 0.054(3) Uani 1 1 d U . .
C11 C 0.0499(8) 0.7821(7) -0.0364(5) 0.047(2) Uani 1 1 d U . .
C12 C 0.1330(7) 0.8134(7) -0.0158(5) 0.039(2) Uani 1 1 d U . .
F1 F 0.1517(4) 0.7602(4) 0.1897(2) 0.0367(11) Uani 1 1 d U . .
F2 F -0.0700(4) 0.7982(5) 0.2325(3) 0.0621(16) Uani 1 1 d U . .
F3 F -0.1679(5) 0.6748(6) 0.1798(3) 0.085(2) Uani 1 1 d U . .
F4 F -0.0395(5) 0.5138(6) 0.0862(4) 0.089(2) Uani 1 1 d U . .
F5 F 0.1828(5) 0.4740(5) 0.0436(3) 0.0606(15) Uani 1 1 d U . .
F6 F -0.0268(4) 0.9785(4) 0.1328(3) 0.0601(15) Uani 1 1 d U . .
F7 F -0.1875(5) 0.9180(5) 0.0930(3) 0.080(2) Uani 1 1 d U . .
F8 F -0.1395(5) 0.7876(5) -0.0190(4) 0.082(2) Uani 1 1 d U . .
F9 F 0.0755(5) 0.7179(5) -0.0930(3) 0.0717(17) Uani 1 1 d U . .
F10 F 0.2374(4) 0.7763(4) -0.0548(2) 0.0467(12) Uani 1 1 d U . .
O1 O 0.3535(4) 0.6456(4) 0.2622(2) 0.0272(11) Uani 1 1 d U . .
O2 O 0.2535(4) 0.8726(4) 0.2538(3) 0.0350(13) Uani 1 1 d U . .
O3 O 0.5302(4) 0.7426(4) 0.2312(3) 0.0302(12) Uani 1 1 d U . .
O4 O 0.4222(5) 0.9196(5) 0.1505(3) 0.0521(16) Uani 1 1 d U . .
O5 O 0.5683(4) 0.5644(4) 0.1373(3) 0.0402(14) Uani 1 1 d U . .
O6 O 0.5145(4) 0.7407(4) 0.0488(3) 0.0316(12) Uani 1 1 d U . .
C13 C 0.3217(7) 0.5530(6) 0.2710(4) 0.0362(19) Uani 1 1 d U . .
H13A H 0.3731 0.4971 0.3024 0.054 Uiso 1 1 calc R . .
H13B H 0.3310 0.5182 0.2263 0.054 Uiso 1 1 calc R . .
H13C H 0.2394 0.5809 0.2905 0.054 Uiso 1 1 calc R . .
C14 C 0.3256(8) 0.7078(7) 0.3245(4) 0.044(2) Uani 1 1 d U . .
H14A H 0.3961 0.7149 0.3366 0.052 Uiso 1 1 calc R . .
H14B H 0.3018 0.6673 0.3625 0.052 Uiso 1 1 calc R . .
C15 C 0.2312(8) 0.8178(7) 0.3162(4) 0.044(2) Uani 1 1 d U . .
H15A H 0.2219 0.8646 0.3565 0.053 Uiso 1 1 calc R . .
H15B H 0.1566 0.8111 0.3144 0.053 Uiso 1 1 calc R . .
C16 C 0.1632(9) 0.9843(7) 0.2477(5) 0.058(3) Uani 1 1 d U . .
H16A H 0.0865 0.9823 0.2485 0.088 Uiso 1 1 calc R . .
H16B H 0.1789 1.0177 0.2041 0.088 Uiso 1 1 calc R . .
H16C H 0.1621 1.0298 0.2862 0.088 Uiso 1 1 calc R . .
C17 C 0.6131(6) 0.6421(6) 0.2641(4) 0.0342(18) Uani 1 1 d U . .
H17A H 0.6534 0.5823 0.2298 0.051 Uiso 1 1 calc R . .
H17B H 0.5705 0.6171 0.3007 0.051 Uiso 1 1 calc R . .
H17C H 0.6715 0.6592 0.2841 0.051 Uiso 1 1 calc R . .
C18 C 0.5553(8) 0.8369(7) 0.2416(5) 0.050(2) Uani 1 1 d U . .
H18A H 0.6300 0.8270 0.2146 0.061 Uiso 1 1 calc R . .
H18B H 0.5634 0.8433 0.2909 0.061 Uiso 1 1 calc R . .
C19 C 0.4584(12) 0.9365(9) 0.2190(6) 0.084(4) Uani 1 1 d U . .
H19A H 0.4814 0.9994 0.2147 0.101 Uiso 1 1 calc R . .
H19B H 0.3900 0.9576 0.2541 0.101 Uiso 1 1 calc R . .
C20 C 0.4348(11) 0.9866(10) 0.0975(6) 0.084(4) Uani 1 1 d U . .
H20A H 0.4064 1.0637 0.1141 0.125 Uiso 1 1 calc R . .
H20B H 0.3887 0.9861 0.0603 0.125 Uiso 1 1 calc R . .
H20C H 0.5182 0.9578 0.0803 0.125 Uiso 1 1 calc R . .
C21 C 0.5896(7) 0.4530(7) 0.1506(5) 0.052(2) Uani 1 1 d U . .
H21A H 0.5741 0.4216 0.1104 0.078 Uiso 1 1 calc R . .
H21B H 0.5376 0.4497 0.1907 0.078 Uiso 1 1 calc R . .
H21C H 0.6721 0.4092 0.1602 0.078 Uiso 1 1 calc R . .
C22 C 0.6580(7) 0.5611(7) 0.0800(5) 0.045(2) Uani 1 1 d U . .
H22A H 0.6501 0.5255 0.0386 0.054 Uiso 1 1 calc R . .
H22B H 0.7389 0.5182 0.0941 0.054 Uiso 1 1 calc R . .
C23 C 0.6322(8) 0.6839(8) 0.0656(5) 0.050(2) Uani 1 1 d U . .
H23A H 0.6429 0.7182 0.1068 0.060 Uiso 1 1 calc R . .
H23B H 0.6867 0.6890 0.0268 0.060 Uiso 1 1 calc R . .
C24 C 0.4975(7) 0.7388(8) -0.0229(4) 0.043(2) Uani 1 1 d U . .
H24A H 0.5462 0.7691 -0.0508 0.064 Uiso 1 1 calc R . .
H24B H 0.4142 0.7849 -0.0298 0.064 Uiso 1 1 calc R . .
H24C H 0.5205 0.6611 -0.0368 0.064 Uiso 1 1 calc R . .
S3 S 0.44469(13) 0.54066(12) 0.59163(9) 0.0217(4) Uani 1 1 d DU . .
C25 C 0.3150(6) 0.6695(5) 0.5979(3) 0.0198(14) Uani 1 1 d U . .
C26 C 0.2620(7) 0.7290(6) 0.5415(4) 0.0317(17) Uani 1 1 d U . .
C27 C 0.1641(7) 0.8317(6) 0.5472(4) 0.0347(19) Uani 1 1 d U . .
C28 C 0.1164(6) 0.8766(6) 0.6108(4) 0.0320(18) Uani 1 1 d U . .
C29 C 0.1678(7) 0.8209(7) 0.6670(4) 0.039(2) Uani 1 1 d U . .
C30 C 0.2660(6) 0.7166(6) 0.6609(4) 0.0294(17) Uani 1 1 d U . .
F11 F 0.3045(5) 0.6880(4) 0.4781(2) 0.0675(18) Uani 1 1 d U . .
F12 F 0.1165(4) 0.8872(4) 0.4907(2) 0.0639(17) Uani 1 1 d U . .
F13 F 0.0211(4) 0.9767(4) 0.6170(2) 0.0494(13) Uani 1 1 d U . .
F14 F 0.1235(5) 0.8639(5) 0.7301(3) 0.080(2) Uani 1 1 d U . .
F15 F 0.3133(4) 0.6656(4) 0.7190(2) 0.0581(16) Uani 1 1 d U . .
Hg1A Hg 0.40503(18) 0.42174(17) 0.49988(8) 0.0320(3) Uani 0.50 1 d PDU . 1
S4A S 0.4681(4) 0.2342(3) 0.5533(3) 0.0314(8) Uani 0.50 1 d PDU A 1
C31A C 0.3795(15) 0.1815(12) 0.5183(9) 0.031(4) Uani 0.50 1 d PU A 1
C32A C 0.3071(17) 0.1463(12) 0.5615(10) 0.038(4) Uani 0.50 1 d PU A 1
C33A C 0.2431(19) 0.0960(16) 0.5365(12) 0.052(5) Uani 0.50 1 d PU A 1
C34A C 0.2454(16) 0.0842(13) 0.4680(11) 0.048(5) Uani 0.50 1 d PU A 1
C35A C 0.3171(19) 0.1181(17) 0.4230(11) 0.053(5) Uani 0.50 1 d PU A 1
C36A C 0.3821(16) 0.1654(15) 0.4494(10) 0.044(4) Uani 0.50 1 d PU A 1
F16A F 0.2976(10) 0.1592(10) 0.6296(6) 0.046(3) Uani 0.50 1 d PU A 1
F17A F 0.1734(12) 0.0655(10) 0.5798(8) 0.074(4) Uani 0.50 1 d PU A 1
F18A F 0.1831(10) 0.0395(8) 0.4410(6) 0.067(3) Uani 0.50 1 d PU A 1
F19A F 0.3247(12) 0.1010(11) 0.3560(6) 0.084(4) Uani 0.50 1 d PU A 1
F20A F 0.4508(12) 0.1948(11) 0.4046(6) 0.063(3) Uani 0.50 1 d PU A 1
S5A S 0.2100(3) 0.5250(4) 0.4569(2) 0.0394(7) Uani 0.50 1 d PDU B 1
C37A C 0.1359(12) 0.4574(15) 0.5047(9) 0.033(4) Uani 0.50 1 d PU B 1
C38A C 0.1163(15) 0.4669(14) 0.5767(9) 0.031(4) Uani 0.50 1 d PU B 1
C39A C 0.0530(18) 0.4157(18) 0.6141(11) 0.046(5) Uani 0.50 1 d PU B 1
C40A C 0.0101(15) 0.3532(16) 0.5827(12) 0.046(5) Uani 0.50 1 d PU B 1
C41A C 0.0283(15) 0.3430(16) 0.5127(11) 0.048(5) Uani 0.50 1 d PU B 1
C42A C 0.0893(15) 0.3913(14) 0.4773(9) 0.038(4) Uani 0.50 1 d PU B 1
F21A F 0.1572(11) 0.5238(11) 0.6120(7) 0.060(3) Uani 0.50 1 d PU B 1
F22A F 0.0373(15) 0.4250(13) 0.6825(8) 0.082(5) Uani 0.50 1 d PU B 1
F23A F -0.0504(11) 0.3056(11) 0.6220(9) 0.089(5) Uani 0.50 1 d PU B 1
F24A F -0.0151(11) 0.2832(10) 0.4823(8) 0.084(4) Uani 0.50 1 d PU B 1
F25A F 0.1064(10) 0.3807(11) 0.4073(7) 0.069(3) Uani 0.50 1 d PU B 1
Hg1B Hg 0.42465(18) 0.40280(18) 0.50494(8) 0.0320(3) Uani 0.50 1 d PDU . 2
S4B S 0.5274(4) 0.2125(3) 0.5539(3) 0.0314(8) Uani 0.50 1 d PDU C 2
C31B C 0.4589(13) 0.1444(10) 0.5113(8) 0.021(3) Uani 0.50 1 d PU C 2
C32B C 0.3858(14) 0.1011(12) 0.5479(8) 0.025(3) Uani 0.50 1 d PU C 2
C33B C 0.3317(14) 0.0500(13) 0.5132(9) 0.035(4) Uani 0.50 1 d PU C 2
C34B C 0.3489(15) 0.0429(14) 0.4431(9) 0.034(4) Uani 0.50 1 d PU C 2
C35B C 0.4233(15) 0.0779(13) 0.4062(9) 0.038(4) Uani 0.50 1 d PU C 2
C36B C 0.4761(15) 0.1324(14) 0.4391(9) 0.031(4) Uani 0.50 1 d PU C 2
F16B F 0.3664(11) 0.1081(10) 0.6146(6) 0.047(3) Uani 0.50 1 d PU C 2
F17B F 0.2612(11) 0.0116(10) 0.5494(6) 0.061(3) Uani 0.50 1 d PU C 2
F18B F 0.2933(10) -0.0047(8) 0.4086(6) 0.056(3) Uani 0.50 1 d PU C 2
F19B F 0.4422(10) 0.0691(8) 0.3371(5) 0.057(3) Uani 0.50 1 d PU C 2
F20B F 0.5488(9) 0.1665(8) 0.4028(5) 0.040(2) Uani 0.50 1 d PU C 2
S5B S 0.2593(3) 0.4374(4) 0.4372(2) 0.0394(7) Uani 0.50 1 d PDU D 2
C37B C 0.1835(13) 0.3752(13) 0.4881(8) 0.028(3) Uani 0.50 1 d PU D 2
C38B C 0.1564(13) 0.3889(13) 0.5586(9) 0.029(3) Uani 0.50 1 d PU D 2
C39B C 0.0914(17) 0.3430(19) 0.5981(10) 0.045(5) Uani 0.50 1 d PU D 2
C40B C 0.0540(18) 0.2759(19) 0.5652(12) 0.059(6) Uani 0.50 1 d PU D 2
C41B C 0.0776(17) 0.2583(16) 0.4960(12) 0.050(5) Uani 0.50 1 d PU D 2
C42B C 0.1395(15) 0.3085(15) 0.4573(11) 0.042(4) Uani 0.50 1 d PU D 2
F21B F 0.1891(10) 0.4569(11) 0.5923(6) 0.048(3) Uani 0.50 1 d PU D 2
F22B F 0.0691(14) 0.3586(15) 0.6646(10) 0.088(6) Uani 0.50 1 d PU D 2
F23B F -0.0063(12) 0.2269(12) 0.6034(9) 0.096(5) Uani 0.50 1 d PU D 2
F24B F 0.0396(10) 0.1927(11) 0.4657(8) 0.086(4) Uani 0.50 1 d PU D 2
F25B F 0.1606(9) 0.2885(9) 0.3913(6) 0.050(3) Uani 0.50 1 d PU D 2
O7 O 0.5102(10) 0.1719(9) 0.1903(5) 0.119(4) Uani 1 1 d U . .
O8A O 0.2695(17) 0.2897(16) 0.1697(10) 0.082(5) Uani 0.50 1 d PU . .
O8B O 0.280(2) 0.2207(16) 0.2019(12) 0.109(7) Uani 0.50 1 d PU . .
C43 C 0.6330(12) 0.1302(12) 0.2000(8) 0.111(5) Uani 1 1 d U . .
H43A H 0.6564 0.1920 0.1939 0.167 Uiso 1 1 calc R . .
H43B H 0.6798 0.0713 0.1660 0.167 Uiso 1 1 calc R . .
H43C H 0.6468 0.0988 0.2465 0.167 Uiso 1 1 calc R . .
C44 C 0.4433(12) 0.2505(10) 0.2314(7) 0.089(4) Uani 1 1 d U . .
H44A H 0.4630 0.3150 0.2227 0.107 Uiso 1 1 calc R . .
H44B H 0.4608 0.2240 0.2791 0.107 Uiso 1 1 calc R . .
C45 C 0.3141(11) 0.2911(9) 0.2267(7) 0.079(4) Uani 1 1 d U . .
H45A H 0.2875 0.2473 0.2610 0.095 Uiso 1 1 calc R . .
H45B H 0.2757 0.3701 0.2428 0.095 Uiso 1 1 calc R . .
C46 C 0.1547(15) 0.2903(14) 0.1878(10) 0.150(7) Uani 1 1 d U . .
H46A H 0.1655 0.2150 0.2034 0.225 Uiso 1 1 calc R . .
H46B H 0.1096 0.3117 0.1473 0.225 Uiso 1 1 calc R . .
H46C H 0.1118 0.3447 0.2248 0.225 Uiso 1 1 calc R . .

loop_
_atom_site_aniso_label
_atom_site_aniso_U_11
_atom_site_aniso_U_22
_atom_site_aniso_U_33
_atom_site_aniso_U_23
_atom_site_aniso_U_13
_atom_site_aniso_U_12
Nd1 0.0232(2) 0.02061(19) 0.01763(19) -0.00245(15) -0.00106(15) -0.01101(16)
S1 0.0301(10) 0.0286(9) 0.0302(10) -0.0024(8) -0.0053(8) -0.0172(8)
S2 0.0366(11) 0.0280(10) 0.0359(12) 0.0045(9) -0.0078(9) -0.0103(8)
C1 0.030(4) 0.035(4) 0.037(5) 0.017(4) -0.021(4) -0.015(3)
C2 0.035(4) 0.048(5) 0.028(4) 0.010(4) -0.013(3) -0.026(4)
C3 0.034(5) 0.051(5) 0.051(6) 0.022(5) -0.017(4) -0.023(4)
C4 0.028(5) 0.073(7) 0.068(7) 0.020(5) -0.003(4) -0.036(5)
C5 0.055(6) 0.070(6) 0.070(7) 0.033(6) -0.035(5) -0.056(5)
C6 0.058(6) 0.049(5) 0.040(5) 0.005(4) -0.019(4) -0.037(5)
C7 0.026(4) 0.030(4) 0.036(5) 0.010(4) -0.006(3) -0.004(3)
C8 0.038(5) 0.045(5) 0.036(5) 0.019(4) -0.008(4) -0.002(4)
C9 0.029(5) 0.068(7) 0.067(7) 0.035(6) -0.020(5) -0.015(5)
C10 0.042(6) 0.061(6) 0.069(7) 0.026(5) -0.025(5) -0.030(5)
C11 0.046(6) 0.041(5) 0.051(6) 0.011(4) -0.022(5) -0.012(4)
C12 0.030(4) 0.033(4) 0.050(6) 0.018(4) -0.014(4) -0.010(4)
F1 0.028(2) 0.045(3) 0.037(3) 0.000(2) -0.003(2) -0.016(2)
F2 0.033(3) 0.077(4) 0.061(4) 0.013(3) 0.006(3) -0.013(3)
F3 0.043(3) 0.137(6) 0.095(5) 0.049(4) -0.020(3) -0.059(4)
F4 0.084(4) 0.123(5) 0.116(5) 0.030(4) -0.045(4) -0.092(4)
F5 0.071(4) 0.073(4) 0.068(4) -0.006(3) -0.024(3) -0.054(3)
F6 0.036(3) 0.067(4) 0.046(3) 0.002(3) 0.003(2) 0.005(3)
F7 0.034(3) 0.101(5) 0.086(5) 0.033(4) -0.005(3) -0.014(3)
F8 0.056(4) 0.091(5) 0.122(6) 0.037(4) -0.047(4) -0.049(3)
F9 0.076(4) 0.062(4) 0.086(5) -0.002(3) -0.040(3) -0.030(3)
F10 0.043(3) 0.048(3) 0.046(3) -0.007(2) -0.009(2) -0.015(2)
O1 0.033(3) 0.034(3) 0.022(3) -0.003(2) -0.003(2) -0.021(2)
O2 0.035(3) 0.036(3) 0.022(3) -0.010(2) 0.003(2) -0.005(2)
O3 0.036(3) 0.029(3) 0.027(3) -0.009(2) 0.000(2) -0.017(2)
O4 0.069(4) 0.035(3) 0.065(4) -0.003(3) -0.010(3) -0.033(3)
O5 0.029(3) 0.028(3) 0.065(4) 0.008(3) -0.007(3) -0.014(2)
O6 0.031(3) 0.042(3) 0.027(3) -0.006(2) 0.002(2) -0.021(2)
C13 0.048(5) 0.030(4) 0.035(5) 0.010(3) -0.006(4) -0.021(4)
C14 0.064(6) 0.048(5) 0.023(4) -0.008(4) 0.004(4) -0.029(5)
C15 0.059(6) 0.051(5) 0.020(4) 0.002(4) 0.001(4) -0.023(5)
C16 0.076(7) 0.030(5) 0.040(5) -0.005(4) 0.004(5) 0.002(4)
C17 0.033(4) 0.042(5) 0.033(4) 0.000(4) -0.004(3) -0.021(4)
C18 0.055(6) 0.049(5) 0.060(6) 0.001(5) -0.027(5) -0.030(5)
C19 0.137(11) 0.075(8) 0.077(8) -0.008(6) -0.015(8) -0.078(8)
C20 0.136(11) 0.091(8) 0.066(8) 0.043(7) -0.047(7) -0.084(8)
C21 0.043(5) 0.040(5) 0.065(7) -0.008(5) -0.017(5) -0.007(4)
C22 0.032(5) 0.058(6) 0.049(6) -0.008(4) -0.007(4) -0.022(4)
C23 0.044(5) 0.067(6) 0.049(6) -0.011(5) 0.003(4) -0.033(5)
C24 0.043(5) 0.068(6) 0.022(4) -0.003(4) 0.001(4) -0.028(4)
S3 0.0186(8) 0.0173(8) 0.0287(10) -0.0005(7) -0.0033(7) -0.0070(7)
C25 0.019(3) 0.010(3) 0.023(4) 0.003(3) -0.003(3) 0.000(2)
C26 0.034(4) 0.032(4) 0.024(4) -0.005(3) -0.004(3) -0.008(3)
C27 0.040(4) 0.024(4) 0.030(4) 0.009(3) -0.011(4) -0.004(3)
C28 0.028(4) 0.024(4) 0.029(4) 0.004(3) -0.001(3) 0.001(3)
C29 0.037(4) 0.038(4) 0.029(4) -0.006(4) 0.003(4) -0.003(4)
C30 0.033(4) 0.024(4) 0.020(4) 0.001(3) -0.002(3) -0.002(3)
F11 0.069(4) 0.056(3) 0.024(3) -0.008(2) -0.011(2) 0.024(3)
F12 0.058(3) 0.059(3) 0.034(3) 0.014(3) -0.022(3) 0.014(3)
F13 0.033(3) 0.037(3) 0.050(3) -0.001(2) -0.001(2) 0.010(2)
F14 0.069(4) 0.069(4) 0.035(3) -0.011(3) 0.007(3) 0.029(3)
F15 0.065(3) 0.051(3) 0.019(2) -0.001(2) -0.006(2) 0.012(3)
Hg1A 0.0164(6) 0.0154(6) 0.0660(3) -0.0067(3) 0.0005(3) -0.0089(5)
S4A 0.039(2) 0.0295(16) 0.0429(15) -0.0021(13) -0.012(2) -0.029(2)
C31A 0.036(8) 0.016(6) 0.050(9) -0.002(6) -0.010(7) -0.016(6)
C32A 0.049(9) 0.016(7) 0.055(10) 0.008(7) -0.004(8) -0.022(7)
C33A 0.061(11) 0.037(9) 0.077(12) 0.003(8) -0.019(9) -0.036(8)
C34A 0.052(10) 0.025(7) 0.074(11) -0.023(8) -0.019(9) -0.017(7)
C35A 0.058(11) 0.045(9) 0.058(11) -0.017(9) -0.025(9) -0.019(8)
C36A 0.046(9) 0.046(9) 0.058(10) -0.011(8) -0.004(8) -0.035(8)
F16A 0.058(8) 0.060(8) 0.038(7) 0.014(6) -0.015(6) -0.041(6)
F17A 0.069(8) 0.055(7) 0.129(11) 0.027(7) -0.035(8) -0.053(7)
F18A 0.052(7) 0.052(6) 0.108(9) -0.032(6) -0.030(6) -0.025(5)
F19A 0.099(10) 0.098(9) 0.066(8) -0.052(7) -0.010(7) -0.048(8)
F20A 0.088(9) 0.083(9) 0.046(7) -0.011(6) 0.004(7) -0.065(8)
S5A 0.0312(17) 0.0515(18) 0.0449(19) 0.0185(17) -0.0069(14) -0.0279(15)
C37A 0.015(7) 0.049(9) 0.047(9) 0.010(8) -0.002(6) -0.026(7)
C38A 0.028(8) 0.034(8) 0.038(9) 0.020(7) -0.018(7) -0.019(7)
C39A 0.048(10) 0.053(10) 0.043(10) 0.021(9) -0.009(8) -0.028(9)
C40A 0.022(8) 0.045(9) 0.076(12) 0.007(9) 0.009(8) -0.022(7)
C41A 0.032(8) 0.043(9) 0.078(12) 0.001(9) -0.006(8) -0.026(7)
C42A 0.036(8) 0.039(8) 0.044(9) -0.014(7) -0.008(7) -0.018(7)
F21A 0.065(8) 0.072(8) 0.052(8) -0.011(6) -0.019(6) -0.034(7)
F22A 0.092(11) 0.091(11) 0.036(8) 0.021(8) 0.013(7) -0.023(9)
F23A 0.041(7) 0.063(8) 0.156(13) 0.039(9) 0.025(8) -0.028(7)
F24A 0.057(8) 0.051(7) 0.162(13) 0.002(8) -0.042(8) -0.033(6)
F25A 0.051(7) 0.072(8) 0.077(9) -0.008(7) -0.022(6) -0.015(6)
Hg1B 0.0164(6) 0.0154(6) 0.0660(3) -0.0067(3) 0.0005(3) -0.0089(5)
S4B 0.039(2) 0.0295(16) 0.0429(15) -0.0021(13) -0.012(2) -0.029(2)
C31B 0.025(7) 0.010(6) 0.031(8) -0.001(5) -0.013(6) -0.009(5)
C32B 0.029(7) 0.019(6) 0.033(8) -0.005(6) 0.005(6) -0.016(6)
C33B 0.027(7) 0.025(7) 0.060(10) 0.002(7) -0.005(7) -0.018(6)
C34B 0.043(9) 0.029(8) 0.031(8) -0.019(7) -0.004(7) -0.015(7)
C35B 0.045(9) 0.033(8) 0.036(9) -0.022(7) -0.004(7) -0.014(7)
C36B 0.033(8) 0.032(8) 0.037(9) -0.010(7) 0.005(7) -0.023(7)
F16B 0.073(9) 0.053(7) 0.032(6) -0.004(6) 0.003(6) -0.045(6)
F17B 0.060(7) 0.065(8) 0.085(9) 0.003(7) -0.009(7) -0.053(7)
F18B 0.062(7) 0.044(6) 0.078(8) -0.018(5) -0.027(6) -0.032(5)
F19B 0.076(8) 0.060(7) 0.039(6) -0.030(5) -0.005(5) -0.031(6)
F20B 0.044(6) 0.046(6) 0.041(6) -0.010(4) 0.004(5) -0.031(5)
S5B 0.0312(17) 0.0515(18) 0.0449(19) 0.0185(17) -0.0069(14) -0.0279(15)
C37B 0.029(7) 0.040(8) 0.031(8) 0.016(7) -0.020(6) -0.027(7)
C38B 0.023(7) 0.030(7) 0.040(9) 0.004(7) -0.005(6) -0.015(6)
C39B 0.034(9) 0.060(11) 0.040(10) 0.013(9) -0.002(7) -0.021(8)
C40B 0.048(10) 0.061(11) 0.062(11) 0.020(9) 0.020(9) -0.026(9)
C41B 0.040(9) 0.043(9) 0.085(12) 0.008(9) -0.010(9) -0.035(8)
C42B 0.029(8) 0.044(9) 0.063(11) 0.003(9) -0.006(8) -0.023(7)
F21B 0.045(7) 0.072(9) 0.024(6) -0.004(6) -0.004(5) -0.022(7)
F22B 0.057(9) 0.109(13) 0.079(12) 0.007(11) 0.025(8) -0.028(9)
F23B 0.060(9) 0.076(9) 0.154(13) 0.032(10) 0.029(8) -0.043(8)
F24B 0.055(7) 0.066(8) 0.169(13) -0.001(8) -0.007(8) -0.056(7)
F25B 0.050(6) 0.057(7) 0.053(7) -0.005(5) -0.017(5) -0.029(5)
O7 0.122(8) 0.134(8) 0.087(7) -0.061(6) -0.006(6) -0.038(7)
O8A 0.104(13) 0.078(12) 0.086(13) 0.003(10) -0.019(10) -0.057(10)
O8B 0.162(18) 0.080(12) 0.127(16) -0.001(11) -0.040(13) -0.086(13)
C43 0.104(11) 0.113(11) 0.127(12) -0.033(9) -0.003(10) -0.055(9)
C44 0.122(11) 0.085(9) 0.088(9) -0.037(7) 0.011(8) -0.072(8)
C45 0.100(10) 0.052(7) 0.098(10) -0.001(6) -0.013(8) -0.043(7)
C46 0.132(13) 0.130(13) 0.230(18) 0.045(12) -0.059(13) -0.091(12)

loop_
_atom_type_symbol
_atom_type_description
_atom_type_scat_dispersion_real
_atom_type_scat_dispersion_imag
_atom_type_scat_source
C C 0.0033 0.0016 'International Tables Vol C Tables 4.2.6.8 and 6.1.1.4'
H H 0.0000 0.0000 'International Tables Vol C Tables 4.2.6.8 and 6.1.1.4'
O O 0.0106 0.0060 'International Tables Vol C Tables 4.2.6.8 and 6.1.1.4'
F F 0.0171 0.0103 'International Tables Vol C Tables 4.2.6.8 and 6.1.1.4'
S S 0.1246 0.1234 'International Tables Vol C Tables 4.2.6.8 and 6.1.1.4'
Nd Nd -0.1943 3.0179 'International Tables Vol C Tables 4.2.6.8 and 6.1.1.4'
Hg Hg -2.3894 9.2266 'International Tables Vol C Tables 4.2.6.8 and 6.1.1.4'

loop_
_geom_angle_atom_site_label_1
_geom_angle_atom_site_label_2
_geom_angle_atom_site_label_3
_geom_angle
_geom_angle_site_symmetry_1
_geom_angle_site_symmetry_3
_geom_angle_publ_flag
O2 Nd1 O6 143.23(17) . . ?
O2 Nd1 O1 64.84(16) . . ?
O6 Nd1 O1 143.72(16) . . ?
O2 Nd1 O4 73.42(19) . . ?
O6 Nd1 O4 70.02(18) . . ?
O1 Nd1 O4 124.78(18) . . ?
O2 Nd1 O3 76.85(16) . . ?
O6 Nd1 O3 90.04(16) . . ?
O1 Nd1 O3 73.20(15) . . ?
O4 Nd1 O3 63.12(18) . . ?
O2 Nd1 O5 136.37(18) . . ?
O6 Nd1 O5 63.87(17) . . ?
O1 Nd1 O5 79.97(17) . . ?
O4 Nd1 O5 111.06(18) . . ?
O3 Nd1 O5 68.55(16) . . ?
O2 Nd1 F1 62.31(15) . . ?
O6 Nd1 F1 140.26(14) . . ?
O1 Nd1 F1 63.81(14) . . ?
O4 Nd1 F1 124.14(17) . . ?
O3 Nd1 F1 129.69(14) . . ?
O5 Nd1 F1 124.28(14) . . ?
O2 Nd1 S2 86.71(12) . . ?
O6 Nd1 S2 78.68(12) . . ?
O1 Nd1 S2 135.46(12) . . ?
O4 Nd1 S2 72.25(15) . . ?
O3 Nd1 S2 135.13(12) . . ?
O5 Nd1 S2 136.77(14) . . ?
F1 Nd1 S2 72.88(10) . . ?
O2 Nd1 S1 125.19(13) . . ?
O6 Nd1 S1 87.71(12) . . ?
O1 Nd1 S1 83.62(11) . . ?
O4 Nd1 S1 151.57(16) . . ?
O3 Nd1 S1 136.74(11) . . ?
O5 Nd1 S1 71.82(12) . . ?
F1 Nd1 S1 63.74(10) . . ?
S2 Nd1 S1 86.55(6) . . ?
C1 S1 Nd1 108.5(3) . . ?
C7 S2 Nd1 112.5(2) . . ?
C2 C1 C6 113.8(8) . . ?
C2 C1 S1 122.8(6) . . ?
C6 C1 S1 123.4(7) . . ?
F1 C2 C3 115.5(7) . . ?
F1 C2 C1 119.3(7) . . ?
C3 C2 C1 125.2(8) . . ?
F2 C3 C4 121.8(8) . . ?
F2 C3 C2 121.2(8) . . ?
C4 C3 C2 117.0(9) . . ?
F3 C4 C5 119.6(9) . . ?
F3 C4 C3 119.8(10) . . ?
C5 C4 C3 120.6(8) . . ?
C4 C5 F4 120.3(9) . . ?
C4 C5 C6 120.3(8) . . ?
F4 C5 C6 119.3(10) . . ?
F5 C6 C5 118.3(8) . . ?
F5 C6 C1 118.6(8) . . ?
C5 C6 C1 123.0(9) . . ?
C12 C7 C8 114.0(8) . . ?
C12 C7 S2 122.6(6) . . ?
C8 C7 S2 123.3(7) . . ?
F6 C8 C9 118.0(9) . . ?
F6 C8 C7 118.7(8) . . ?
C9 C8 C7 123.3(9) . . ?
F7 C9 C10 122.0(10) . . ?
F7 C9 C8 119.2(11) . . ?
C10 C9 C8 118.7(9) . . ?
F8 C10 C9 117.3(10) . . ?
F8 C10 C11 121.8(10) . . ?
C9 C10 C11 120.9(9) . . ?
F9 C11 C10 120.4(9) . . ?
F9 C11 C12 119.8(9) . . ?
C10 C11 C12 119.7(9) . . ?
F10 C12 C11 116.6(8) . . ?
F10 C12 C7 120.2(7) . . ?
C11 C12 C7 123.2(8) . . ?
C2 F1 Nd1 125.6(4) . . ?
C14 O1 C13 110.9(6) . . ?
C14 O1 Nd1 115.2(4) . . ?
C13 O1 Nd1 129.8(4) . . ?
C16 O2 C15 111.5(6) . . ?
C16 O2 Nd1 124.8(5) . . ?
C15 O2 Nd1 117.8(4) . . ?
C18 O3 C17 110.4(6) . . ?
C18 O3 Nd1 123.6(5) . . ?
C17 O3 Nd1 125.6(4) . . ?
C20 O4 C19 115.7(7) . . ?
C20 O4 Nd1 132.3(6) . . ?
C19 O4 Nd1 111.4(5) . . ?
C21 O5 C22 106.0(6) . . ?
C21 O5 Nd1 131.2(5) . . ?
C22 O5 Nd1 117.4(4) . . ?
C23 O6 C24 115.6(6) . . ?
C23 O6 Nd1 109.4(5) . . ?
C24 O6 Nd1 129.1(4) . . ?
O1 C14 C15 110.0(7) . . ?
C14 C15 O2 111.6(7) . . ?
O3 C18 C19 107.3(7) . . ?
C18 C19 O4 112.2(8) . . ?
O5 C22 C23 105.2(6) . . ?
O6 C23 C22 107.6(7) . . ?
C25 S3 Hg1B 110.4(2) . . ?
C25 S3 Hg1A 105.4(2) . 2_666 ?
Hg1B S3 Hg1A 90.81(7) . 2_666 ?
C25 S3 Hg1A 104.5(2) . . ?
Hg1B S3 Hg1A 6.19(10) . . ?
Hg1A S3 Hg1A 90.94(7) 2_666 . ?
C25 S3 Hg1B 99.6(2) . 2_666 ?
Hg1B S3 Hg1B 90.98(7) . 2_666 ?
Hg1A S3 Hg1B 6.17(10) 2_666 2_666 ?
Hg1A S3 Hg1B 90.44(7) . 2_666 ?
C30 C25 C26 116.8(6) . . ?
C30 C25 S3 120.1(5) . . ?
C26 C25 S3 123.1(5) . . ?
F11 C26 C27 117.3(7) . . ?
F11 C26 C25 120.3(6) . . ?
C27 C26 C25 122.4(7) . . ?
F12 C27 C28 120.1(6) . . ?
F12 C27 C26 120.2(7) . . ?
C28 C27 C26 119.6(7) . . ?
F13 C28 C27 120.2(7) . . ?
F13 C28 C29 120.6(7) . . ?
C27 C28 C29 119.2(7) . . ?
F14 C29 C28 120.4(7) . . ?
F14 C29 C30 118.9(7) . . ?
C28 C29 C30 120.7(7) . . ?
F15 C30 C25 121.0(6) . . ?
F15 C30 C29 117.7(6) . . ?
C25 C30 C29 121.2(7) . . ?
S5A Hg1A S4A 122.46(15) . . ?
S5A Hg1A S3 105.69(12) . 2_666 ?
S4A Hg1A S3 118.82(15) . 2_666 ?
S5A Hg1A S3 111.94(14) . . ?
S4A Hg1A S3 103.74(13) . . ?
S3 Hg1A S3 89.06(7) 2_666 . ?
C31A S4A Hg1A 102.8(5) . . ?
C32A C31A C36A 115.9(15) . . ?
C32A C31A S4A 120.3(14) . . ?
C36A C31A S4A 123.6(13) . . ?
F16A C32A C31A 120.6(15) . . ?
F16A C32A C33A 117.2(17) . . ?
C31A C32A C33A 122.3(18) . . ?
F17A C33A C34A 119.8(17) . . ?
F17A C33A C32A 120.0(19) . . ?
C34A C33A C32A 120.1(19) . . ?
F18A C34A C33A 123(2) . . ?
F18A C34A C35A 117.9(18) . . ?
C33A C34A C35A 119.4(16) . . ?
F19A C35A C34A 119.6(17) . . ?
F19A C35A C36A 121(2) . . ?
C34A C35A C36A 119.2(18) . . ?
F20A C36A C35A 117.1(18) . . ?
F20A C36A C31A 119.8(14) . . ?
C35A C36A C31A 123.0(18) . . ?
C37A S5A Hg1A 98.9(5) . . ?
C42A C37A C38A 113.6(14) . . ?
C42A C37A S5A 125.2(14) . . ?
C38A C37A S5A 121.1(13) . . ?
F21A C38A C37A 122.1(15) . . ?
F21A C38A C39A 117.4(17) . . ?
C37A C38A C39A 120.5(17) . . ?
F22A C39A C40A 119.3(19) . . ?
F22A C39A C38A 119.0(19) . . ?
C40A C39A C38A 122(2) . . ?
F23A C40A C41A 122.6(19) . . ?
F23A C40A C39A 119(2) . . ?
C41A C40A C39A 118.7(17) . . ?
F24A C41A C40A 118.4(17) . . ?
F24A C41A C42A 122(2) . . ?
C40A C41A C42A 119.4(17) . . ?
F25A C42A C37A 115.2(16) . . ?
F25A C42A C41A 118.7(16) . . ?
C37A C42A C41A 126.0(18) . . ?
S5B Hg1B S4B 117.31(15) . . ?
S5B Hg1B S3 128.31(15) . . ?
S4B Hg1B S3 105.45(13) . . ?
S5B Hg1B S3 97.78(11) . 2_666 ?
S4B Hg1B S3 114.59(14) . 2_666 ?
S3 Hg1B S3 89.02(7) . 2_666 ?
C31B S4B Hg1B 98.4(5) . . ?
C36B C31B C32B 117.6(12) . . ?
C36B C31B S4B 120.7(11) . . ?
C32B C31B S4B 121.6(11) . . ?
F16B C32B C33B 118.2(14) . . ?
F16B C32B C31B 121.3(13) . . ?
C33B C32B C31B 120.5(14) . . ?
F17B C33B C34B 121.5(15) . . ?
F17B C33B C32B 118.9(16) . . ?
C34B C33B C32B 119.6(15) . . ?
F18B C34B C33B 119.8(16) . . ?
F18B C34B C35B 118.2(14) . . ?
C33B C34B C35B 121.9(15) . . ?
F19B C35B C36B 118.0(16) . . ?
F19B C35B C34B 122.1(14) . . ?
C36B C35B C34B 119.8(15) . . ?
F20B C36B C35B 119.6(16) . . ?
F20B C36B C31B 119.9(13) . . ?
C35B C36B C31B 120.4(15) . . ?
C37B S5B Hg1B 101.8(5) . . ?
C38B C37B C42B 115.2(14) . . ?
C38B C37B S5B 125.0(12) . . ?
C42B C37B S5B 119.7(13) . . ?
F21B C38B C37B 119.4(13) . . ?
F21B C38B C39B 116.0(16) . . ?
C37B C38B C39B 124.5(16) . . ?
F22B C39B C40B 121(2) . . ?
F22B C39B C38B 122(2) . . ?
C40B C39B C38B 117.5(18) . . ?
C39B C40B F23B 118(2) . . ?
C39B C40B C41B 121.3(17) . . ?
F23B C40B C41B 120(2) . . ?
F24B C41B C42B 120(2) . . ?
F24B C41B C40B 119.7(18) . . ?
C42B C41B C40B 120.0(18) . . ?
F25B C42B C41B 117.7(17) . . ?
F25B C42B C37B 120.8(15) . . ?
C41B C42B C37B 121.4(19) . . ?
C44 O7 C43 113.6(11) . . ?
O8B O8A C45 66.7(16) . . ?
O8B O8A C46 71.4(18) . . ?
C45 O8A C46 108.0(16) . . ?
O7 C44 C45 115.5(11) . . ?
O8A C45 C44 123.1(14) . . ?

loop_
_geom_bond_atom_site_label_1
_geom_bond_atom_site_label_2
_geom_bond_distance
_geom_bond_site_symmetry_2
_geom_bond_publ_flag
Nd1 O2 2.512(5) . ?
Nd1 O6 2.524(5) . ?
Nd1 O1 2.523(5) . ?
Nd1 O4 2.544(5) . ?
Nd1 O3 2.548(5) . ?
Nd1 O5 2.591(5) . ?
Nd1 F1 2.801(4) . ?
Nd1 S2 2.831(2) . ?
Nd1 S1 2.8660(18) . ?
S1 C1 1.755(8) . ?
S2 C7 1.751(8) . ?
C1 C2 1.365(11) . ?
C1 C6 1.396(10) . ?
C2 F1 1.351(8) . ?
C2 C3 1.405(11) . ?
C3 F2 1.319(10) . ?
C3 C4 1.369(12) . ?
C4 F3 1.336(9) . ?
C4 C5 1.352(14) . ?
C5 F4 1.345(10) . ?
C5 C6 1.371(12) . ?
C6 F5 1.351(10) . ?
C7 C12 1.386(11) . ?
C7 C8 1.385(11) . ?
C8 F6 1.357(10) . ?
C8 C9 1.388(13) . ?
C9 F7 1.343(10) . ?
C9 C10 1.362(14) . ?
C10 F8 1.366(10) . ?
C10 C11 1.327(13) . ?
C11 F9 1.349(10) . ?
C11 C12 1.386(12) . ?
C12 F10 1.350(9) . ?
O1 C14 1.426(8) . ?
O1 C13 1.442(8) . ?
O2 C16 1.427(9) . ?
O2 C15 1.450(9) . ?
O3 C18 1.442(9) . ?
O3 C17 1.453(8) . ?
O4 C20 1.368(10) . ?
O4 C19 1.513(12) . ?
O5 C21 1.391(9) . ?
O5 C22 1.495(10) . ?
O6 C23 1.410(10) . ?
O6 C24 1.440(8) . ?
C14 C15 1.436(11) . ?
C18 C19 1.440(14) . ?
C22 C23 1.525(12) . ?
S3 C25 1.772(6) . ?
S3 Hg1B 2.653(2) . ?
S3 Hg1A 2.660(2) 2_666 ?
S3 Hg1A 2.660(2) . ?
S3 Hg1B 2.670(2) 2_666 ?
C25 C30 1.364(9) . ?
C25 C26 1.373(9) . ?
C26 F11 1.336(8) . ?
C26 C27 1.380(10) . ?
C27 F12 1.337(8) . ?
C27 C28 1.364(10) . ?
C28 F13 1.344(7) . ?
C28 C29 1.349(10) . ?
C29 F14 1.341(9) . ?
C29 C30 1.394(10) . ?
C30 F15 1.347(8) . ?
Hg1A S5A 2.455(3) . ?
Hg1A S4A 2.459(3) . ?
Hg1A S3 2.660(2) 2_666 ?
S4A C31A 1.758(15) . ?
C31A C32A 1.39(2) . ?
C31A C36A 1.37(2) . ?
C32A F16A 1.34(2) . ?
C32A C33A 1.38(2) . ?
C33A F17A 1.33(2) . ?
C33A C34A 1.35(3) . ?
C34A F18A 1.332(17) . ?
C34A C35A 1.39(3) . ?
C35A F19A 1.32(2) . ?
C35A C36A 1.38(2) . ?
C36A F20A 1.33(2) . ?
S5A C37A 1.735(14) . ?
C37A C42A 1.40(2) . ?
C37A C38A 1.40(2) . ?
C38A F21A 1.33(2) . ?
C38A C39A 1.39(2) . ?
C39A F22A 1.33(3) . ?
C39A C40A 1.36(3) . ?
C40A F23A 1.349(19) . ?
C40A C41A 1.36(3) . ?
C41A F24A 1.33(2) . ?
C41A C42A 1.32(2) . ?
C42A F25A 1.36(2) . ?
Hg1B S5B 2.451(3) . ?
Hg1B S4B 2.466(3) . ?
Hg1B S3 2.670(2) 2_666 ?
S4B C31B 1.776(13) . ?
C31B C36B 1.41(2) . ?
C31B C32B 1.406(19) . ?
C32B F16B 1.300(19) . ?
C32B C33B 1.39(2) . ?
C33B F17B 1.334(18) . ?
C33B C34B 1.36(2) . ?
C34B F18B 1.368(16) . ?
C34B C35B 1.35(2) . ?
C35B F19B 1.347(18) . ?
C35B C36B 1.39(2) . ?
C36B F20B 1.320(18) . ?
S5B C37B 1.730(15) . ?
C37B C38B 1.38(2) . ?
C37B C42B 1.41(2) . ?
C38B F21B 1.359(19) . ?
C38B C39B 1.38(2) . ?
C39B F22B 1.31(3) . ?
C39B C40B 1.38(3) . ?
C40B F23B 1.35(2) . ?
C40B C41B 1.36(3) . ?
C41B F24B 1.35(2) . ?
C41B C42B 1.38(2) . ?
C42B F25B 1.30(2) . ?
O7 C44 1.267(13) . ?
O7 C43 1.433(14) . ?
O8A O8B 1.05(2) . ?
O8A C45 1.302(19) . ?
O8A C46 1.45(2) . ?
C44 C45 1.493(15) . ?

loop_
_geom_torsion_atom_site_label_1
_geom_torsion_atom_site_label_2
_geom_torsion_atom_site_label_3
_geom_torsion_atom_site_label_4
_geom_torsion
_geom_torsion_site_symmetry_1
_geom_torsion_site_symmetry_2
_geom_torsion_site_symmetry_3
_geom_torsion_site_symmetry_4
_geom_torsion_publ_flag
O2 Nd1 S1 C1 13.2(3) . . . . ?
O6 Nd1 S1 C1 -149.2(3) . . . . ?
O1 Nd1 S1 C1 66.1(3) . . . . ?
O4 Nd1 S1 C1 -111.5(4) . . . . ?
O3 Nd1 S1 C1 123.2(3) . . . . ?
O5 Nd1 S1 C1 147.6(3) . . . . ?
F1 Nd1 S1 C1 2.2(3) . . . . ?
S2 Nd1 S1 C1 -70.4(3) . . . . ?
O2 Nd1 S2 C7 -99.7(3) . . . . ?
O6 Nd1 S2 C7 114.2(3) . . . . ?
O1 Nd1 S2 C7 -51.4(3) . . . . ?
O4 Nd1 S2 C7 -173.3(3) . . . . ?
O3 Nd1 S2 C7 -167.3(3) . . . . ?
O5 Nd1 S2 C7 84.5(3) . . . . ?
F1 Nd1 S2 C7 -37.7(3) . . . . ?
S1 Nd1 S2 C7 25.9(3) . . . . ?
Nd1 S1 C1 C2 -3.6(7) . . . . ?
Nd1 S1 C1 C6 177.9(6) . . . . ?
C6 C1 C2 F1 -179.1(6) . . . . ?
S1 C1 C2 F1 2.3(10) . . . . ?
C6 C1 C2 C3 -1.5(11) . . . . ?
S1 C1 C2 C3 179.9(6) . . . . ?
F1 C2 C3 F2 -1.2(11) . . . . ?
C1 C2 C3 F2 -178.8(8) . . . . ?
F1 C2 C3 C4 178.4(7) . . . . ?
C1 C2 C3 C4 0.8(12) . . . . ?
F2 C3 C4 F3 -0.1(13) . . . . ?
C2 C3 C4 F3 -179.7(7) . . . . ?
F2 C3 C4 C5 179.7(8) . . . . ?
C2 C3 C4 C5 0.1(13) . . . . ?
F3 C4 C5 F4 -0.1(14) . . . . ?
C3 C4 C5 F4 -179.9(8) . . . . ?
F3 C4 C5 C6 179.7(8) . . . . ?
C3 C4 C5 C6 -0.1(14) . . . . ?
C4 C5 C6 F5 -179.5(8) . . . . ?
F4 C5 C6 F5 0.3(12) . . . . ?
C4 C5 C6 C1 -0.7(14) . . . . ?
F4 C5 C6 C1 179.1(8) . . . . ?
C2 C1 C6 F5 -179.8(7) . . . . ?
S1 C1 C6 F5 -1.2(11) . . . . ?
C2 C1 C6 C5 1.4(12) . . . . ?
S1 C1 C6 C5 -179.9(7) . . . . ?
Nd1 S2 C7 C12 -87.5(7) . . . . ?
Nd1 S2 C7 C8 95.3(6) . . . . ?
C12 C7 C8 F6 -178.6(7) . . . . ?
S2 C7 C8 F6 -1.2(11) . . . . ?
C12 C7 C8 C9 2.3(12) . . . . ?
S2 C7 C8 C9 179.8(6) . . . . ?
F6 C8 C9 F7 -1.9(12) . . . . ?
C7 C8 C9 F7 177.2(7) . . . . ?
F6 C8 C9 C10 -179.1(8) . . . . ?
C7 C8 C9 C10 -0.1(13) . . . . ?
F7 C9 C10 F8 1.5(13) . . . . ?
C8 C9 C10 F8 178.7(7) . . . . ?
F7 C9 C10 C11 -178.7(8) . . . . ?
C8 C9 C10 C11 -1.5(14) . . . . ?
F8 C10 C11 F9 1.2(13) . . . . ?
C9 C10 C11 F9 -178.6(8) . . . . ?
F8 C10 C11 C12 -179.7(7) . . . . ?
C9 C10 C11 C12 0.6(14) . . . . ?
F9 C11 C12 F10 -0.1(11) . . . . ?
C10 C11 C12 F10 -179.2(7) . . . . ?
F9 C11 C12 C7 -178.9(7) . . . . ?
C10 C11 C12 C7 2.0(13) . . . . ?
C8 C7 C12 F10 177.9(7) . . . . ?
S2 C7 C12 F10 0.5(10) . . . . ?
C8 C7 C12 C11 -3.3(11) . . . . ?
S2 C7 C12 C11 179.2(6) . . . . ?
C3 C2 F1 Nd1 -177.3(5) . . . . ?
C1 C2 F1 Nd1 0.5(9) . . . . ?
O2 Nd1 F1 C2 -171.8(5) . . . . ?
O6 Nd1 F1 C2 46.6(6) . . . . ?
O1 Nd1 F1 C2 -97.9(5) . . . . ?
O4 Nd1 F1 C2 146.4(5) . . . . ?
O3 Nd1 F1 C2 -132.1(5) . . . . ?
O5 Nd1 F1 C2 -42.6(5) . . . . ?
S2 Nd1 F1 C2 92.8(5) . . . . ?
S1 Nd1 F1 C2 -1.8(5) . . . . ?
O2 Nd1 O1 C14 -23.1(5) . . . . ?
O6 Nd1 O1 C14 125.7(5) . . . . ?
O4 Nd1 O1 C14 21.6(6) . . . . ?
O3 Nd1 O1 C14 59.9(5) . . . . ?
O5 Nd1 O1 C14 130.4(5) . . . . ?
F1 Nd1 O1 C14 -93.2(5) . . . . ?
S2 Nd1 O1 C14 -78.6(5) . . . . ?
S1 Nd1 O1 C14 -157.0(5) . . . . ?
O2 Nd1 O1 C13 131.5(6) . . . . ?
O6 Nd1 O1 C13 -79.6(6) . . . . ?
O4 Nd1 O1 C13 176.3(5) . . . . ?
O3 Nd1 O1 C13 -145.4(6) . . . . ?
O5 Nd1 O1 C13 -74.9(6) . . . . ?
F1 Nd1 O1 C13 61.5(5) . . . . ?
S2 Nd1 O1 C13 76.1(6) . . . . ?
S1 Nd1 O1 C13 -2.3(5) . . . . ?
O6 Nd1 O2 C16 56.6(7) . . . . ?
O1 Nd1 O2 C16 -154.2(7) . . . . ?
O4 Nd1 O2 C16 62.9(7) . . . . ?
O3 Nd1 O2 C16 128.4(7) . . . . ?
O5 Nd1 O2 C16 166.3(6) . . . . ?
F1 Nd1 O2 C16 -81.9(6) . . . . ?
S2 Nd1 O2 C16 -9.5(6) . . . . ?
S1 Nd1 O2 C16 -93.0(7) . . . . ?
O6 Nd1 O2 C15 -152.8(5) . . . . ?
O1 Nd1 O2 C15 -3.5(5) . . . . ?
O4 Nd1 O2 C15 -146.4(6) . . . . ?
O3 Nd1 O2 C15 -80.9(5) . . . . ?
O5 Nd1 O2 C15 -43.1(6) . . . . ?
F1 Nd1 O2 C15 68.8(5) . . . . ?
S2 Nd1 O2 C15 141.1(5) . . . . ?
S1 Nd1 O2 C15 57.7(6) . . . . ?
O2 Nd1 O3 C18 -69.9(6) . . . . ?
O6 Nd1 O3 C18 75.4(6) . . . . ?
O1 Nd1 O3 C18 -137.2(6) . . . . ?
O4 Nd1 O3 C18 8.0(6) . . . . ?
O5 Nd1 O3 C18 137.2(6) . . . . ?
F1 Nd1 O3 C18 -105.4(6) . . . . ?
S2 Nd1 O3 C18 1.5(7) . . . . ?
S1 Nd1 O3 C18 162.1(5) . . . . ?
O2 Nd1 O3 C17 117.6(5) . . . . ?
O6 Nd1 O3 C17 -97.1(5) . . . . ?
O1 Nd1 O3 C17 50.3(5) . . . . ?
O4 Nd1 O3 C17 -164.5(5) . . . . ?
O5 Nd1 O3 C17 -35.3(5) . . . . ?
F1 Nd1 O3 C17 82.1(5) . . . . ?
S2 Nd1 O3 C17 -171.0(4) . . . . ?
S1 Nd1 O3 C17 -10.4(6) . . . . ?
O2 Nd1 O4 C20 -136.6(9) . . . . ?
O6 Nd1 O4 C20 39.3(9) . . . . ?
O1 Nd1 O4 C20 -178.3(9) . . . . ?
O3 Nd1 O4 C20 140.0(10) . . . . ?
O5 Nd1 O4 C20 89.4(9) . . . . ?
F1 Nd1 O4 C20 -98.6(9) . . . . ?
S2 Nd1 O4 C20 -44.8(9) . . . . ?
S1 Nd1 O4 C20 -1.1(11) . . . . ?
O2 Nd1 O4 C19 53.2(6) . . . . ?
O6 Nd1 O4 C19 -130.8(7) . . . . ?
O1 Nd1 O4 C19 11.5(7) . . . . ?
O3 Nd1 O4 C19 -30.2(6) . . . . ?
O5 Nd1 O4 C19 -80.8(7) . . . . ?
F1 Nd1 O4 C19 91.2(6) . . . . ?
S2 Nd1 O4 C19 145.1(7) . . . . ?
S1 Nd1 O4 C19 -171.3(6) . . . . ?
O2 Nd1 O5 C21 75.6(7) . . . . ?
O6 Nd1 O5 C21 -143.2(7) . . . . ?
O1 Nd1 O5 C21 39.9(7) . . . . ?
O4 Nd1 O5 C21 163.4(7) . . . . ?
O3 Nd1 O5 C21 115.6(7) . . . . ?
F1 Nd1 O5 C21 -8.6(7) . . . . ?
S2 Nd1 O5 C21 -110.5(7) . . . . ?
S1 Nd1 O5 C21 -46.7(7) . . . . ?
O2 Nd1 O5 C22 -134.4(5) . . . . ?
O6 Nd1 O5 C22 6.7(5) . . . . ?
O1 Nd1 O5 C22 -170.2(5) . . . . ?
O4 Nd1 O5 C22 -46.7(5) . . . . ?
O3 Nd1 O5 C22 -94.4(5) . . . . ?
F1 Nd1 O5 C22 141.3(4) . . . . ?
S2 Nd1 O5 C22 39.5(5) . . . . ?
S1 Nd1 O5 C22 103.3(5) . . . . ?
O2 Nd1 O6 C23 95.3(5) . . . . ?
O1 Nd1 O6 C23 -33.3(6) . . . . ?
O4 Nd1 O6 C23 88.8(5) . . . . ?
O3 Nd1 O6 C23 27.5(5) . . . . ?
O5 Nd1 O6 C23 -38.4(5) . . . . ?
F1 Nd1 O6 C23 -151.4(4) . . . . ?
S2 Nd1 O6 C23 163.8(5) . . . . ?
S1 Nd1 O6 C23 -109.2(5) . . . . ?
O2 Nd1 O6 C24 -113.4(6) . . . . ?
O1 Nd1 O6 C24 118.1(6) . . . . ?
O4 Nd1 O6 C24 -119.9(6) . . . . ?
O3 Nd1 O6 C24 178.9(6) . . . . ?
O5 Nd1 O6 C24 112.9(6) . . . . ?
F1 Nd1 O6 C24 -0.1(7) . . . . ?
S2 Nd1 O6 C24 -44.8(6) . . . . ?
S1 Nd1 O6 C24 42.1(6) . . . . ?
C13 O1 C14 C15 -112.0(8) . . . . ?
Nd1 O1 C14 C15 47.4(8) . . . . ?
O1 C14 C15 O2 -49.2(9) . . . . ?
C16 O2 C15 C14 -176.5(7) . . . . ?
Nd1 O2 C15 C14 29.1(9) . . . . ?
C17 O3 C18 C19 -169.8(8) . . . . ?
Nd1 O3 C18 C19 16.7(10) . . . . ?
O3 C18 C19 O4 -45.2(11) . . . . ?
C20 O4 C19 C18 -117.4(10) . . . . ?
Nd1 O4 C19 C18 54.5(10) . . . . ?
C21 O5 C22 C23 179.3(7) . . . . ?
Nd1 O5 C22 C23 22.4(7) . . . . ?
C24 O6 C23 C22 -87.8(8) . . . . ?
Nd1 O6 C23 C22 67.8(7) . . . . ?
O5 C22 C23 O6 -57.9(8) . . . . ?
Hg1B S3 C25 C30 135.2(6) . . . . ?
Hg1A S3 C25 C30 -128.0(6) 2_666 . . . ?
Hg1A S3 C25 C30 136.9(6) . . . . ?
Hg1B S3 C25 C30 -130.1(6) 2_666 . . . ?
Hg1B S3 C25 C26 -47.7(7) . . . . ?
Hg1A S3 C25 C26 49.1(7) 2_666 . . . ?
Hg1A S3 C25 C26 -46.0(6) . . . . ?
Hg1B S3 C25 C26 47.0(6) 2_666 . . . ?
C30 C25 C26 F11 -179.6(7) . . . . ?
S3 C25 C26 F11 3.2(11) . . . . ?
C30 C25 C26 C27 0.2(11) . . . . ?
S3 C25 C26 C27 -177.0(6) . . . . ?
F11 C26 C27 F12 -1.1(12) . . . . ?
C25 C26 C27 F12 179.1(7) . . . . ?
F11 C26 C27 C28 179.3(8) . . . . ?
C25 C26 C27 C28 -0.5(13) . . . . ?
F12 C27 C28 F13 0.3(12) . . . . ?
C26 C27 C28 F13 179.9(7) . . . . ?
F12 C27 C28 C29 -178.0(8) . . . . ?
C26 C27 C28 C29 1.6(13) . . . . ?
F13 C28 C29 F14 1.0(13) . . . . ?
C27 C28 C29 F14 179.3(8) . . . . ?
F13 C28 C29 C30 179.4(7) . . . . ?
C27 C28 C29 C30 -2.3(13) . . . . ?
C26 C25 C30 F15 -178.6(7) . . . . ?
S3 C25 C30 F15 -1.3(10) . . . . ?
C26 C25 C30 C29 -0.9(11) . . . . ?
S3 C25 C30 C29 176.4(6) . . . . ?
F14 C29 C30 F15 -1.8(12) . . . . ?
C28 C29 C30 F15 179.8(8) . . . . ?
F14 C29 C30 C25 -179.5(8) . . . . ?
C28 C29 C30 C25 2.0(13) . . . . ?
C25 S3 Hg1A S5A -0.3(3) . . . . ?
Hg1B S3 Hg1A S5A 164.5(6) . . . . ?
Hg1A S3 Hg1A S5A -106.56(13) 2_666 . . . ?
Hg1B S3 Hg1A S5A -100.41(12) 2_666 . . . ?
C25 S3 Hg1A S4A -134.3(3) . . . . ?
Hg1B S3 Hg1A S4A 30.6(6) . . . . ?
Hg1A S3 Hg1A S4A 119.49(15) 2_666 . . . ?
Hg1B S3 Hg1A S4A 125.64(12) 2_666 . . . ?
C25 S3 Hg1A S3 106.2(2) . . . 2_666 ?
Hg1B S3 Hg1A S3 -88.9(6) . . . 2_666 ?
Hg1A S3 Hg1A S3 0.0 2_666 . . 2_666 ?
Hg1B S3 Hg1A S3 6.15(10) 2_666 . . 2_666 ?
S5A Hg1A S4A C31A 24.3(7) . . . . ?
S3 Hg1A S4A C31A -111.4(6) 2_666 . . . ?
S3 Hg1A S4A C31A 151.9(6) . . . . ?
Hg1A S4A C31A C32A -123.5(13) . . . . ?
Hg1A S4A C31A C36A 61.0(15) . . . . ?
C36A C31A C32A F16A -179.4(16) . . . . ?
S4A C31A C32A F16A 5(2) . . . . ?
C36A C31A C32A C33A 1(3) . . . . ?
S4A C31A C32A C33A -174.7(14) . . . . ?
F16A C32A C33A F17A 2(3) . . . . ?
C31A C32A C33A F17A -178.8(17) . . . . ?
F16A C32A C33A C34A 177.6(17) . . . . ?
C31A C32A C33A C34A -3(3) . . . . ?
F17A C33A C34A F18A -2(3) . . . . ?
C32A C33A C34A F18A -178.1(16) . . . . ?
F17A C33A C34A C35A 179.0(18) . . . . ?
C32A C33A C34A C35A 3(3) . . . . ?
F18A C34A C35A F19A -3(3) . . . . ?
C33A C34A C35A F19A 176.3(17) . . . . ?
F18A C34A C35A C36A 179.6(16) . . . . ?
C33A C34A C35A C36A -1(3) . . . . ?
F19A C35A C36A F20A 1(3) . . . . ?
C34A C35A C36A F20A 178.9(17) . . . . ?
F19A C35A C36A C31A -178.0(17) . . . . ?
C34A C35A C36A C31A 0(3) . . . . ?
C32A C31A C36A F20A -178.7(16) . . . . ?
S4A C31A C36A F20A -3(3) . . . . ?
C32A C31A C36A C35A 0(3) . . . . ?
S4A C31A C36A C35A 176.2(15) . . . . ?
S4A Hg1A S5A C37A 21.6(7) . . . . ?
S3 Hg1A S5A C37A 162.2(6) 2_666 . . . ?
S3 Hg1A S5A C37A -102.4(6) . . . . ?
Hg1A S5A C37A C42A -115.3(15) . . . . ?
Hg1A S5A C37A C38A 65.6(14) . . . . ?
C42A C37A C38A F21A 178.0(15) . . . . ?
S5A C37A C38A F21A -3(2) . . . . ?
C42A C37A C38A C39A -2(2) . . . . ?
S5A C37A C38A C39A 177.6(14) . . . . ?
F21A C38A C39A F22A 0(3) . . . . ?
C37A C38A C39A F22A 179.1(17) . . . . ?
F21A C38A C39A C40A -178.4(18) . . . . ?
C37A C38A C39A C40A 1(3) . . . . ?
F22A C39A C40A F23A 2(3) . . . . ?
C38A C39A C40A F23A 179.9(17) . . . . ?
F22A C39A C40A C41A -179.1(18) . . . . ?
C38A C39A C40A C41A -1(3) . . . . ?
F23A C40A C41A F24A 0(3) . . . . ?
C39A C40A C41A F24A -179.2(18) . . . . ?
F23A C40A C41A C42A -179.5(17) . . . . ?
C39A C40A C41A C42A 2(3) . . . . ?
C38A C37A C42A F25A 179.7(14) . . . . ?
S5A C37A C42A F25A 1(2) . . . . ?
C38A C37A C42A C41A 2(3) . . . . ?
S5A C37A C42A C41A -176.9(15) . . . . ?
F24A C41A C42A F25A 1(3) . . . . ?
C40A C41A C42A F25A -179.8(17) . . . . ?
F24A C41A C42A C37A 178.6(17) . . . . ?
C40A C41A C42A C37A -2(3) . . . . ?
C25 S3 Hg1B S5B 1.5(3) . . . . ?
Hg1A S3 Hg1B S5B -105.31(14) 2_666 . . . ?
Hg1A S3 Hg1B S5B -14.1(5) . . . . ?
Hg1B S3 Hg1B S5B -99.15(16) 2_666 . . . ?
C25 S3 Hg1B S4B -144.1(3) . . . . ?
Hg1A S3 Hg1B S4B 109.11(12) 2_666 . . . ?
Hg1A S3 Hg1B S4B -159.7(6) . . . . ?
Hg1B S3 Hg1B S4B 115.28(15) 2_666 . . . ?
C25 S3 Hg1B S3 100.7(2) . . . 2_666 ?
Hg1A S3 Hg1B S3 -6.16(10) 2_666 . . 2_666 ?
Hg1A S3 Hg1B S3 85.0(6) . . . 2_666 ?
Hg1B S3 Hg1B S3 0.0 2_666 . . 2_666 ?
S5B Hg1B S4B C31B 8.9(6) . . . . ?
S3 Hg1B S4B C31B 159.0(5) . . . . ?
S3 Hg1B S4B C31B -104.9(5) 2_666 . . . ?
Hg1B S4B C31B C36B 64.8(13) . . . . ?
Hg1B S4B C31B C32B -114.9(12) . . . . ?
C36B C31B C32B F16B 179.4(15) . . . . ?
S4B C31B C32B F16B -1(2) . . . . ?
C36B C31B C32B C33B -1(2) . . . . ?
S4B C31B C32B C33B 178.9(12) . . . . ?
F16B C32B C33B F17B 1(2) . . . . ?
C31B C32B C33B F17B -178.8(14) . . . . ?
F16B C32B C33B C34B 179.0(15) . . . . ?
C31B C32B C33B C34B -1(2) . . . . ?
F17B C33B C34B F18B 0(2) . . . . ?
C32B C33B C34B F18B -178.2(14) . . . . ?
F17B C33B C34B C35B -177.6(16) . . . . ?
C32B C33B C34B C35B 4(3) . . . . ?
F18B C34B C35B F19B 1(3) . . . . ?
C33B C34B C35B F19B 178.7(15) . . . . ?
F18B C34B C35B C36B 176.3(15) . . . . ?
C33B C34B C35B C36B -6(3) . . . . ?
F19B C35B C36B F20B -5(2) . . . . ?
C34B C35B C36B F20B 180.0(16) . . . . ?
F19B C35B C36B C31B 179.8(14) . . . . ?
C34B C35B C36B C31B 4(3) . . . . ?
C32B C31B C36B F20B -176.5(14) . . . . ?
S4B C31B C36B F20B 4(2) . . . . ?
C32B C31B C36B C35B -1(2) . . . . ?
S4B C31B C36B C35B 179.3(12) . . . . ?
S4B Hg1B S5B C37B 44.8(6) . . . . ?
S3 Hg1B S5B C37B -97.4(6) . . . . ?
S3 Hg1B S5B C37B 167.7(6) 2_666 . . . ?
Hg1B S5B C37B C38B 46.1(15) . . . . ?
Hg1B S5B C37B C42B -136.9(13) . . . . ?
C42B C37B C38B F21B -176.3(14) . . . . ?
S5B C37B C38B F21B 1(2) . . . . ?
C42B C37B C38B C39B 0(3) . . . . ?
S5B C37B C38B C39B 176.9(15) . . . . ?
F21B C38B C39B F22B -4(3) . . . . ?
C37B C38B C39B F22B 179.7(18) . . . . ?
F21B C38B C39B C40B 178.3(17) . . . . ?
C37B C38B C39B C40B 2(3) . . . . ?
F22B C39B C40B F23B 0(3) . . . . ?
C38B C39B C40B F23B 177.7(17) . . . . ?
F22B C39B C40B C41B -179(2) . . . . ?
C38B C39B C40B C41B -2(3) . . . . ?
C39B C40B C41B F24B -179.8(19) . . . . ?
F23B C40B C41B F24B 1(3) . . . . ?
C39B C40B C41B C42B 0(3) . . . . ?
F23B C40B C41B C42B -179.9(18) . . . . ?
F24B C41B C42B F25B -1(3) . . . . ?
C40B C41B C42B F25B 179.6(18) . . . . ?
F24B C41B C42B C37B -178.1(17) . . . . ?
C40B C41B C42B C37B 2(3) . . . . ?
C38B C37B C42B F25B -179.2(15) . . . . ?
S5B C37B C42B F25B 4(2) . . . . ?
C38B C37B C42B C41B -2(3) . . . . ?
S5B C37B C42B C41B -179.4(14) . . . . ?
C43 O7 C44 C45 -175.9(12) . . . . ?
O8B O8A C45 C44 98(2) . . . . ?
C46 O8A C45 C44 157.3(13) . . . . ?
O7 C44 C45 O8A -30(2) . . . . ?
